data_2214352
loop_
_publ_author_name
'Wioleta Domanska-Babul'
'Chojnacki, Jaroslaw'
'Pikies, Jerzy'

_publ_section_title
;
 <i>cis</i>-Dichloridobis(ethyldiphenylphosphine-\k<i>P</i>)platinum(II)
;
_journal_coeditor_code NG2281
_journal_issue 7
_journal_name_full 'Acta Crystallographica Section E'
_journal_page_first m1956
_journal_page_last m1956
_journal_paper_doi 10.1107/S1600536807029200
_journal_volume 63
_journal_year 2007
_chemical_formula_iupac '[Pt Cl2 (C14 H15 P)2]'
_chemical_formula_moiety 'C28 H30 Cl2 P2 Pt1'
_chemical_formula_sum 'C28 H30 Cl2 P2 Pt'
_chemical_formula_weight 694.45
_chemical_name_systematic
;
<i>cis</i>-Dichloridobis(ethyldiphenylphosphine-<i>\kP</i>)platinum(II)
;
_space_group_IT_number 14
_symmetry_cell_setting monoclinic
_symmetry_space_group_name_Hall '-P 2ybc'
_symmetry_space_group_name_H-M 'P 1 21/c 1'
_audit_creation_method 'WinGX routine CIF_UPDATE'
_cell_angle_alpha 90
_cell_angle_beta 106.677(4)
_cell_angle_gamma 90
_cell_formula_units_Z 4
_cell_length_a 14.2831(6)
_cell_length_b 11.1025(5)
_cell_length_c 16.9556(7)
_cell_measurement_reflns_used 9761
_cell_measurement_temperature 120(2)
_cell_measurement_theta_max 32.5235
_cell_measurement_theta_min 2.8638
_cell_volume 2575.7(2)
_computing_cell_refinement
;
CRYSALISRED (Oxford Diffraction, 2006)
;
_computing_data_collection
;
CRYSALISCCD (Oxford Diffraction, 2006)
;
_computing_data_reduction
;
CRYSALISRED
;
_computing_molecular_graphics 'ORTEP-3 for Windows (Farrugia, 1997)'
_computing_publication_material 'WinGX (Farrugia, 1999) and PLATON (Spek, 2003)'
_computing_structure_refinement 'SHELXL97 (Sheldrick, 1997)'
_computing_structure_solution 'SHELXS97 (Sheldrick, 1997)'
_diffrn_measured_fraction_theta_full 0.999
_diffrn_measured_fraction_theta_max 0.999
_diffrn_measurement_device_type 'Oxford Diffraction KM-4-CCD'
_diffrn_measurement_method '0.75\% \w'
_diffrn_radiation_monochromator graphite
_diffrn_radiation_type MoK\a
_diffrn_radiation_wavelength 0.71073
_diffrn_reflns_av_R_equivalents 0.0324
_diffrn_reflns_limit_h_max 18
_diffrn_reflns_limit_h_min -18
_diffrn_reflns_limit_k_max 14
_diffrn_reflns_limit_k_min -14
_diffrn_reflns_limit_l_max 13
_diffrn_reflns_limit_l_min -21
_diffrn_reflns_number 19512
_diffrn_reflns_theta_full 27
_diffrn_reflns_theta_max 27
_diffrn_reflns_theta_min 2.87
_exptl_absorpt_coefficient_mu 5.795
_exptl_absorpt_correction_T_max 0.501
_exptl_absorpt_correction_T_min 0.232
_exptl_absorpt_correction_type analytical
_exptl_absorpt_process_details
;
CrysAlis RED (Oxford Diffraction, 2006; Clark & Reid, 1995).
;
_exptl_crystal_colour yellow
_exptl_crystal_density_diffrn 1.791
_exptl_crystal_density_method 'not measured'
_exptl_crystal_description prism
_exptl_crystal_F_000 1360
_exptl_crystal_size_max 0.2565
_exptl_crystal_size_mid 0.1371
_exptl_crystal_size_min 0.0667
_refine_diff_density_max 2.878
_refine_diff_density_min -1.227
_refine_ls_extinction_method none
_refine_ls_goodness_of_fit_ref 1.101
_refine_ls_hydrogen_treatment constr
_refine_ls_matrix_type full
_refine_ls_number_parameters 300
_refine_ls_number_reflns 5614
_refine_ls_number_restraints 0
_refine_ls_restrained_S_all 1.101
_refine_ls_R_factor_gt 0.0294
_refine_ls_shift/su_max 0.001
_refine_ls_structure_factor_coef Fsqd
_refine_ls_weighting_details 'calc w=1/[\s^2^(Fo^2^)+(0.0399P)^2^+6.0673P] where P=(Fo^2^+2Fc^2^)/3'
_refine_ls_weighting_scheme calc
_refine_ls_wR_factor_ref 0.072
_reflns_number_gt 5413
_reflns_number_total 5614
_reflns_threshold_expression I>2sigma(I)
_cod_data_source_file ng2281.cif
_cod_data_source_block I
_cod_depositor_comments
;
The following automatic conversions were performed:
'_exptl_absorpt_correction_type' value 'Analytical' changed to
'analytical' according to
'/home/saulius/struct/CIF-dictionaries/cif_core.dic' dictionary named
'cif_core.dic' version 2.4.1 from 2010-06-29.

Automatic conversion script
Id: cif_fix_enum 1527 2010-12-29 10:47:43Z saulius 

The following automatic conversions were performed:

'_exptl_absorpt_correction_type' value 'Analytical' changed to
'analytical' according to
/home/saulius/struct/CIF-dictionaries/cif_core.dic dictionary named
'cif_core.dic' version 2.4.1 from 2010-06-29.

Automatic conversion script
Id: cif_fix_values 1715 2011-07-08 13:25:40Z adriana 
;
_cod_original_cell_volume 2575.69(19)
_cod_original_sg_symbol_H-M 'P 21/c'
_cod_database_code 2214352
_cod_database_fobs_code 2214352

loop_
_symmetry_equiv_pos_as_xyz
'x, y, z'
'-x, y+1/2, -z+1/2'
'-x, -y, -z'
'x, -y-1/2, z-1/2'

loop_
_atom_site_type_symbol
_atom_site_label
_atom_site_fract_x
_atom_site_fract_y
_atom_site_fract_z
_atom_site_U_iso_or_equiv
_atom_site_adp_type
_atom_site_calc_flag
_atom_site_refinement_flags
_atom_site_occupancy
Pt Pt1 0.270906(9) 0.459023(11) 0.282544(7) 0.01446(6) Uani d . 1
P P1 0.15530(6) 0.41497(8) 0.34561(5) 0.01523(17) Uani d . 1
P P2 0.36679(6) 0.29500(8) 0.31639(5) 0.01523(17) Uani d . 1
Cl Cl1 0.36472(8) 0.53298(8) 0.20004(6) 0.0278(2) Uani d . 1
Cl Cl2 0.17113(7) 0.62945(9) 0.23685(6) 0.0308(2) Uani d . 1
C C1 0.1445(3) 0.5374(3) 0.4142(2) 0.0167(7) Uani d . 1
C C2 0.0551(3) 0.5606(3) 0.4295(2) 0.0221(7) Uani d . 1
H H2 -0.0001 0.5119 0.4043 0.027 Uiso calc R 1
C C3 0.0462(3) 0.6541(3) 0.4811(2) 0.0256(8) Uani d . 1
H H3 -0.0152 0.6699 0.4904 0.031 Uiso calc R 1
C C4 0.1265(3) 0.7245(3) 0.5193(2) 0.0268(8) Uani d . 1
H H4 0.1207 0.7873 0.5557 0.032 Uiso calc R 1
C C5 0.2154(3) 0.7028(4) 0.5043(2) 0.0287(8) Uani d . 1
H H5 0.2705 0.7513 0.5301 0.034 Uiso calc R 1
C C6 0.2243(3) 0.6101(3) 0.4515(2) 0.0244(8) Uani d . 1
H H6 0.2852 0.5964 0.441 0.029 Uiso calc R 1
C C7 0.1573(3) 0.2795(3) 0.4077(2) 0.0179(7) Uani d . 1
C C8 0.0867(3) 0.1887(3) 0.3837(2) 0.0258(8) Uani d . 1
H H8 0.0362 0.1962 0.3333 0.031 Uiso calc R 1
C C9 0.0898(4) 0.0879(4) 0.4328(3) 0.0357(10) Uani d . 1
H H9 0.0402 0.0284 0.4168 0.043 Uiso calc R 1
C C10 0.1648(4) 0.0736(4) 0.5049(3) 0.0386(11) Uani d . 1
H H10 0.1679 0.0031 0.5373 0.046 Uiso calc R 1
C C11 0.2353(4) 0.1624(4) 0.5297(2) 0.0316(9) Uani d . 1
H H11 0.2874 0.1524 0.5788 0.038 Uiso calc R 1
C C12 0.2297(3) 0.2667(3) 0.4825(2) 0.0227(7) Uani d . 1
H H12 0.2758 0.3296 0.5016 0.027 Uiso calc R 1
C C13 0.0365(3) 0.4052(4) 0.2677(2) 0.0225(7) Uani d . 1
H H13A -0.0121 0.3729 0.2937 0.029 Uiso calc R 1
H H13B 0.0152 0.4873 0.2475 0.029 Uiso calc R 1
C C14 0.0376(3) 0.3256(4) 0.1944(2) 0.0300(9) Uani d . 1
H H14A 0.0771 0.3641 0.1629 0.045 Uiso calc R 1
H H14B -0.0294 0.3148 0.159 0.045 Uiso calc R 1
H H14C 0.0657 0.247 0.2144 0.045 Uiso calc R 1
C C15 0.2996(3) 0.1563(3) 0.2819(2) 0.0181(7) Uani d . 1
C C16 0.2805(3) 0.0686(3) 0.3338(2) 0.0212(7) Uani d . 1
H H16 0.2992 0.0818 0.3916 0.025 Uiso calc R 1
C C17 0.2339(3) -0.0384(3) 0.3015(3) 0.0237(8) Uani d . 1
H H17 0.2212 -0.098 0.3373 0.028 Uiso calc R 1
C C18 0.2061(3) -0.0577(4) 0.2169(3) 0.0249(8) Uani d . 1
H H18 0.1767 -0.1319 0.1951 0.03 Uiso calc R 1
C C19 0.2210(3) 0.0305(4) 0.1648(3) 0.0298(9) Uani d . 1
H H19 0.1994 0.0187 0.1069 0.036 Uiso calc R 1
C C20 0.2678(3) 0.1370(4) 0.1970(2) 0.0280(8) Uani d . 1
H H20 0.2782 0.1974 0.1607 0.034 Uiso calc R 1
C C21 0.4359(2) 0.2718(3) 0.4232(2) 0.0184(7) Uani d . 1
C C22 0.4926(3) 0.1674(4) 0.4455(3) 0.0284(8) Uani d . 1
H H22 0.4899 0.1057 0.4061 0.034 Uiso calc R 1
C C23 0.5528(3) 0.1547(4) 0.5254(3) 0.0332(9) Uani d . 1
H H23 0.5913 0.0839 0.5402 0.04 Uiso calc R 1
C C24 0.5576(3) 0.2429(4) 0.5837(2) 0.0333(10) Uani d . 1
H H24 0.5987 0.2325 0.6383 0.04 Uiso calc R 1
C C25 0.5021(3) 0.3470(4) 0.5622(2) 0.0295(9) Uani d . 1
H H25 0.5046 0.4077 0.6023 0.035 Uiso calc R 1
C C26 0.4427(3) 0.3623(3) 0.4817(2) 0.0225(7) Uani d . 1
H H26 0.4066 0.4348 0.4666 0.027 Uiso calc R 1
C C27 0.4649(3) 0.2823(4) 0.2668(2) 0.0232(7) Uani d . 1
H H27A 0.4863 0.1972 0.2697 0.03 Uiso calc R 1
H H27B 0.4379 0.3034 0.2079 0.03 Uiso calc R 1
C C28 0.5551(3) 0.3615(4) 0.3040(3) 0.0313(9) Uani d . 1
H H28A 0.5372 0.4465 0.2938 0.047 Uiso calc R 1
H H28B 0.6065 0.3414 0.2783 0.047 Uiso calc R 1
H H28C 0.5791 0.3472 0.3634 0.047 Uiso calc R 1

loop_
_atom_site_aniso_label
_atom_site_aniso_U_11
_atom_site_aniso_U_22
_atom_site_aniso_U_33
_atom_site_aniso_U_12
_atom_site_aniso_U_13
_atom_site_aniso_U_23
Pt1 0.01654(8) 0.01163(8) 0.01519(8) -0.00052(4) 0.00450(5) 0.00112(4)
P1 0.0155(4) 0.0138(4) 0.0161(4) 0.0003(3) 0.0041(3) -0.0004(3)
P2 0.0140(4) 0.0137(4) 0.0174(4) -0.0005(3) 0.0037(3) -0.0013(3)
Cl1 0.0330(5) 0.0240(5) 0.0315(5) -0.0059(4) 0.0174(4) 0.0040(3)
Cl2 0.0351(5) 0.0213(4) 0.0369(5) 0.0105(4) 0.0121(4) 0.0129(4)
C1 0.0216(17) 0.0132(16) 0.0164(16) 0.0034(12) 0.0072(14) 0.0024(12)
C2 0.0253(19) 0.0192(17) 0.0244(18) -0.0008(14) 0.0111(15) 0.0020(14)
C3 0.034(2) 0.0206(18) 0.0275(19) 0.0058(15) 0.0176(16) 0.0023(15)
C4 0.045(2) 0.0164(17) 0.0201(17) 0.0039(16) 0.0118(16) -0.0002(14)
C5 0.033(2) 0.0226(19) 0.027(2) -0.0041(16) 0.0029(16) -0.0045(16)
C6 0.0220(18) 0.0225(18) 0.0272(18) 0.0005(14) 0.0045(15) -0.0034(15)
C7 0.0203(16) 0.0157(16) 0.0198(16) -0.0002(13) 0.0090(13) -0.0010(13)
C8 0.0266(19) 0.0230(19) 0.030(2) -0.0086(15) 0.0116(16) -0.0073(15)
C9 0.051(3) 0.024(2) 0.040(2) -0.0164(19) 0.024(2) -0.0079(18)
C10 0.074(3) 0.0173(19) 0.032(2) -0.006(2) 0.028(2) 0.0026(17)
C11 0.052(3) 0.0221(19) 0.0204(18) 0.0032(18) 0.0101(17) -0.0003(15)
C12 0.0294(19) 0.0163(17) 0.0228(17) 0.0001(14) 0.0081(15) -0.0020(14)
C13 0.0164(16) 0.0253(19) 0.0225(17) 0.0018(14) 0.0003(13) -0.0030(14)
C14 0.0258(19) 0.036(2) 0.0238(19) 0.0035(17) -0.0006(15) -0.0048(17)
C15 0.0174(16) 0.0125(16) 0.0232(17) 0.0018(13) 0.0036(13) -0.0027(13)
C16 0.0215(17) 0.0209(17) 0.0210(17) 0.0003(14) 0.0060(14) -0.0007(14)
C17 0.0224(19) 0.0180(18) 0.032(2) -0.0005(13) 0.0097(16) 0.0003(14)
C18 0.0199(17) 0.0193(18) 0.034(2) -0.0024(14) 0.0058(15) -0.0071(15)
C19 0.033(2) 0.028(2) 0.025(2) -0.0058(16) 0.0031(17) -0.0062(16)
C20 0.038(2) 0.0209(19) 0.0211(18) -0.0082(16) 0.0017(16) 0.0010(15)
C21 0.0155(15) 0.0182(17) 0.0182(16) -0.0031(13) -0.0006(12) -0.0014(13)
C22 0.0238(19) 0.0234(19) 0.034(2) 0.0019(15) 0.0019(16) 0.0030(16)
C23 0.025(2) 0.030(2) 0.038(2) 0.0001(16) -0.0030(17) 0.0126(18)
C24 0.028(2) 0.042(2) 0.0219(19) -0.0080(18) -0.0055(15) 0.0113(18)
C25 0.031(2) 0.034(2) 0.0212(18) -0.0110(17) 0.0038(15) -0.0035(16)
C26 0.0209(17) 0.0206(18) 0.0252(18) -0.0030(14) 0.0051(14) -0.0007(14)
C27 0.0213(17) 0.0238(18) 0.0263(19) 0.0030(14) 0.0099(15) -0.0041(15)
C28 0.0193(18) 0.043(2) 0.032(2) -0.0063(17) 0.0092(16) -0.0061(18)

loop_
_atom_type_symbol
_atom_type_description
_atom_type_scat_dispersion_real
_atom_type_scat_dispersion_imag
_atom_type_scat_source
C C 0.0033 0.0016 'International Tables Vol C Tables 4.2.6.8 and 6.1.1.4'
H H 0 0 'International Tables Vol C Tables 4.2.6.8 and 6.1.1.4'
Cl Cl 0.1484 0.1585 'International Tables Vol C Tables 4.2.6.8 and 6.1.1.4'
P P 0.1023 0.0942 'International Tables Vol C Tables 4.2.6.8 and 6.1.1.4'
Pt Pt -1.7033 8.3905 'International Tables Vol C Tables 4.2.6.8 and 6.1.1.4'

loop_
_geom_angle_atom_site_label_1
_geom_angle_atom_site_label_2
_geom_angle_atom_site_label_3
_geom_angle
P2 Pt1 P1 100.23(3)
P2 Pt1 Cl1 91.45(3)
P1 Pt1 Cl1 167.54(3)
P2 Pt1 Cl2 175.70(3)
P1 Pt1 Cl2 82.81(3)
Cl1 Pt1 Cl2 85.30(3)
C1 P1 C13 105.86(17)
C1 P1 C7 103.62(15)
C13 P1 C7 102.95(17)
C1 P1 Pt1 110.29(12)
C13 P1 Pt1 108.86(13)
C7 P1 Pt1 123.80(11)
C21 P2 C15 106.63(16)
C21 P2 C27 100.27(17)
C15 P2 C27 100.92(17)
C21 P2 Pt1 119.05(12)
C15 P2 Pt1 112.12(11)
C27 P2 Pt1 115.72(13)
C6 C1 C2 118.8(3)
C6 C1 P1 120.9(3)
C2 C1 P1 120.3(3)
C3 C2 C1 120.6(4)
C3 C2 H2 119.7
C1 C2 H2 119.7
C4 C3 C2 120.2(4)
C4 C3 H3 119.9
C2 C3 H3 119.9
C5 C4 C3 119.7(4)
C5 C4 H4 120.1
C3 C4 H4 120.1
C4 C5 C6 120.2(4)
C4 C5 H5 119.9
C6 C5 H5 119.9
C1 C6 C5 120.5(4)
C1 C6 H6 119.8
C5 C6 H6 119.8
C12 C7 C8 118.4(3)
C12 C7 P1 119.4(3)
C8 C7 P1 122.2(3)
C9 C8 C7 120.6(4)
C9 C8 H8 119.7
C7 C8 H8 119.7
C10 C9 C8 120.5(4)
C10 C9 H9 119.8
C8 C9 H9 119.8
C9 C10 C11 119.8(4)
C9 C10 H10 120.1
C11 C10 H10 120.1
C10 C11 C12 120.0(4)
C10 C11 H11 120
C12 C11 H11 120
C7 C12 C11 120.7(4)
C7 C12 H12 119.7
C11 C12 H12 119.7
C14 C13 P1 113.4(3)
C14 C13 H13A 108.9
P1 C13 H13A 108.9
C14 C13 H13B 108.9
P1 C13 H13B 108.9
H13A C13 H13B 107.7
C13 C14 H14A 109.5
C13 C14 H14B 109.5
H14A C14 H14B 109.5
C13 C14 H14C 109.5
H14A C14 H14C 109.5
H14B C14 H14C 109.5
C16 C15 C20 118.7(3)
C16 C15 P2 124.8(3)
C20 C15 P2 116.6(3)
C15 C16 C17 120.4(3)
C15 C16 H16 119.8
C17 C16 H16 119.8
C18 C17 C16 120.0(4)
C18 C17 H17 120
C16 C17 H17 120
C19 C18 C17 120.1(4)
C19 C18 H18 120
C17 C18 H18 120
C18 C19 C20 119.9(4)
C18 C19 H19 120
C20 C19 H19 120
C19 C20 C15 120.9(4)
C19 C20 H20 119.6
C15 C20 H20 119.6
C26 C21 C22 119.2(3)
C26 C21 P2 120.9(3)
C22 C21 P2 119.5(3)
C23 C22 C21 119.7(4)
C23 C22 H22 120.2
C21 C22 H22 120.2
C24 C23 C22 121.1(4)
C24 C23 H23 119.4
C22 C23 H23 119.4
C23 C24 C25 119.7(4)
C23 C24 H24 120.2
C25 C24 H24 120.2
C24 C25 C26 119.9(4)
C24 C25 H25 120
C26 C25 H25 120
C25 C26 C21 120.4(4)
C25 C26 H26 119.8
C21 C26 H26 119.8
C28 C27 P2 115.4(3)
C28 C27 H27A 108.4
P2 C27 H27A 108.4
C28 C27 H27B 108.4
P2 C27 H27B 108.4
H27A C27 H27B 107.5
C27 C28 H28A 109.5
C27 C28 H28B 109.5
H28A C28 H28B 109.5
C27 C28 H28C 109.5
H28A C28 H28C 109.5
H28B C28 H28C 109.5

loop_
_geom_bond_atom_site_label_1
_geom_bond_atom_site_label_2
_geom_bond_distance
_geom_bond_publ_flag
Pt1 P1 2.2633(9) yes
Pt1 P2 2.2517(9) yes
Pt1 Cl1 2.3458(9) yes
Pt1 Cl2 2.3618(9) yes
P1 C1 1.824(3) ?
P1 C13 1.830(4) ?
P1 C7 1.832(4) ?
P2 C21 1.816(4) ?
P2 C15 1.820(4) ?
P2 C27 1.835(4) ?
C1 C6 1.391(5) ?
C1 C2 1.398(5) ?
C2 C3 1.387(5) ?
C2 H2 0.95 ?
C3 C4 1.386(6) ?
C3 H3 0.95 ?
C4 C5 1.385(6) ?
C4 H4 0.95 ?
C5 C6 1.394(5) ?
C5 H5 0.95 ?
C6 H6 0.95 ?
C7 C12 1.395(5) ?
C7 C8 1.400(5) ?
C8 C9 1.388(6) ?
C8 H8 0.95 ?
C9 C10 1.385(7) ?
C9 H9 0.95 ?
C10 C11 1.386(7) ?
C10 H10 0.95 ?
C11 C12 1.397(5) ?
C11 H11 0.95 ?
C12 H12 0.95 ?
C13 C14 1.529(5) ?
C13 H13A 0.99 ?
C13 H13B 0.99 ?
C14 H14A 0.98 ?
C14 H14B 0.98 ?
C14 H14C 0.98 ?
C15 C16 1.391(5) ?
C15 C20 1.397(5) ?
C16 C17 1.394(5) ?
C16 H16 0.95 ?
C17 C18 1.391(6) ?
C17 H17 0.95 ?
C18 C19 1.376(6) ?
C18 H18 0.95 ?
C19 C20 1.390(5) ?
C19 H19 0.95 ?
C20 H20 0.95 ?
C21 C26 1.396(5) ?
C21 C22 1.403(5) ?
C22 C23 1.388(6) ?
C22 H22 0.95 ?
C23 C24 1.379(7) ?
C23 H23 0.95 ?
C24 C25 1.390(6) ?
C24 H24 0.95 ?
C25 C26 1.395(5) ?
C25 H25 0.95 ?
C26 H26 0.95 ?
C27 C28 1.537(5) ?
C27 H27A 0.99 ?
C27 H27B 0.99 ?
C28 H28A 0.98 ?
C28 H28B 0.98 ?
C28 H28C 0.98 ?

loop_
_geom_hbond_atom_site_label_D
_geom_hbond_atom_site_label_H
_geom_hbond_atom_site_label_A
_geom_hbond_site_symmetry_A
_geom_hbond_distance_DH
_geom_hbond_distance_HA
_geom_hbond_distance_DA
_geom_hbond_angle_DHA
_geom_hbond_publ_flag
C13 H13B Cl2 . 0.9900 2.7800 3.278(4) 112.00 no
C18 H18 Cl2 1_545 0.9500 2.7500 3.539(4) 141.00 no
C27 H27A Cl1 2_645 0.9900 2.7400 3.622(4) 149.00 no
C27 H27B Cl1 . 0.9900 2.7400 3.185(4) 108.00 no
C28 H28A Cl1 . 0.9800 2.7000 3.373(5) 126.00 no

loop_
_geom_torsion_atom_site_label_1
_geom_torsion_atom_site_label_2
_geom_torsion_atom_site_label_3
_geom_torsion_atom_site_label_4
_geom_torsion
P2 Pt1 P1 C1 125.44(12)
Cl1 Pt1 P1 C1 -75.1(2)
Cl2 Pt1 P1 C1 -57.64(13)
P2 Pt1 P1 C13 -118.82(13)
Cl1 Pt1 P1 C13 40.6(2)
Cl2 Pt1 P1 C13 58.09(14)
P2 Pt1 P1 C7 2.09(14)
Cl1 Pt1 P1 C7 161.55(18)
Cl2 Pt1 P1 C7 179.01(14)
P1 Pt1 P2 C21 -67.66(14)
Cl1 Pt1 P2 C21 116.69(14)
Cl2 Pt1 P2 C21 157.7(4)
P1 Pt1 P2 C15 57.73(13)
Cl1 Pt1 P2 C15 -117.92(13)
Cl2 Pt1 P2 C15 -76.9(5)
P1 Pt1 P2 C27 172.74(14)
Cl1 Pt1 P2 C27 -2.92(14)
Cl2 Pt1 P2 C27 38.1(5)
C13 P1 C1 C6 -146.9(3)
C7 P1 C1 C6 105.2(3)
Pt1 P1 C1 C6 -29.3(3)
C13 P1 C1 C2 32.5(3)
C7 P1 C1 C2 -75.5(3)
Pt1 P1 C1 C2 150.1(3)
C6 C1 C2 C3 -0.2(5)
P1 C1 C2 C3 -179.6(3)
C1 C2 C3 C4 -1.1(6)
C2 C3 C4 C5 1.4(6)
C3 C4 C5 C6 -0.5(6)
C2 C1 C6 C5 1.1(6)
P1 C1 C6 C5 -179.5(3)
C4 C5 C6 C1 -0.8(6)
C1 P1 C7 C12 -58.4(3)
C13 P1 C7 C12 -168.6(3)
Pt1 P1 C7 C12 67.8(3)
C1 P1 C7 C8 120.0(3)
C13 P1 C7 C8 9.8(3)
Pt1 P1 C7 C8 -113.8(3)
C12 C7 C8 C9 -0.8(6)
P1 C7 C8 C9 -179.2(3)
C7 C8 C9 C10 -2.3(6)
C8 C9 C10 C11 2.2(7)
C9 C10 C11 C12 0.9(7)
C8 C7 C12 C11 3.9(5)
P1 C7 C12 C11 -177.6(3)
C10 C11 C12 C7 -4.0(6)
C1 P1 C13 C14 167.9(3)
C7 P1 C13 C14 -83.7(3)
Pt1 P1 C13 C14 49.3(3)
C21 P2 C15 C16 19.0(4)
C27 P2 C15 C16 123.3(3)
Pt1 P2 C15 C16 -112.9(3)
C21 P2 C15 C20 -159.4(3)
C27 P2 C15 C20 -55.1(3)
Pt1 P2 C15 C20 68.7(3)
C20 C15 C16 C17 2.6(5)
P2 C15 C16 C17 -175.7(3)
C15 C16 C17 C18 -0.2(6)
C16 C17 C18 C19 -2.5(6)
C17 C18 C19 C20 2.8(6)
C18 C19 C20 C15 -0.3(7)
C16 C15 C20 C19 -2.3(6)
P2 C15 C20 C19 176.1(3)
C15 P2 C21 C26 -138.3(3)
C27 P2 C21 C26 117.0(3)
Pt1 P2 C21 C26 -10.3(3)
C15 P2 C21 C22 49.4(3)
C27 P2 C21 C22 -55.4(3)
Pt1 P2 C21 C22 177.3(3)
C26 C21 C22 C23 1.3(6)
P2 C21 C22 C23 173.9(3)
C21 C22 C23 C24 0.2(6)
C22 C23 C24 C25 -0.6(7)
C23 C24 C25 C26 -0.7(6)
C24 C25 C26 C21 2.3(6)
C22 C21 C26 C25 -2.6(6)
P2 C21 C26 C25 -175.0(3)
C21 P2 C27 C28 -51.3(3)
C15 P2 C27 C28 -160.6(3)
Pt1 P2 C27 C28 78.1(3)
